data_2202038
loop_
_publ_author_name
'Werner, Franz'
'Weil, Matthias'

_publ_section_title
;
\a-BaCaAlF~7~
;
_journal_name_full 'Acta Crystallographica, Section E'
_journal_page_first i17
_journal_page_last i19
_journal_paper_doi 10.1107/S1600536803001259
_journal_volume 59
_journal_year 2003
_chemical_formula_iupac 'Ba Ca Al F7'
_chemical_formula_structural 'Ba Ca Al F7'
_chemical_formula_sum 'Al Ba Ca F7'
_chemical_formula_weight 337.40
_space_group_IT_number 13
_symmetry_cell_setting monoclinic
_symmetry_space_group_name_Hall '-P 2yac'
_symmetry_space_group_name_H-M 'P 1 2/n 1'
_cell_angle_alpha 90.00
_cell_angle_beta 92.319(2)
_cell_angle_gamma 90.00
_cell_formula_units_Z 4
_cell_length_a 5.3664(5)
_cell_length_b 5.3846(6)
_cell_length_c 18.8262(19)
_cell_measurement_temperature 293(2)
_cell_volume 543.55(10)
_diffrn_ambient_temperature 293(2)
_exptl_crystal_density_diffrn 4.123
_cod_original_sg_symbol_Hall '-p 2yac'
_cod_original_sg_symbol_H-M 'P 2/n'
_cod_database_code 2202038

loop_
_symmetry_equiv_pos_as_xyz
'x, y, z'
'-x+1/2, y, -z+1/2'
'-x, -y, -z'
'x-1/2, -y, z-1/2'

loop_
_atom_site_label
_atom_site_fract_x
_atom_site_fract_y
_atom_site_fract_z
_atom_site_U_iso_or_equiv
_atom_site_adp_type
_atom_site_calc_flag
_atom_site_refinement_flags
_atom_site_occupancy
_atom_site_disorder_assembly
_atom_site_disorder_group
_atom_site_type_symbol
Ba 0.24906(3) 0.24041(3) -0.067757(8) 0.01162(7) Uani d . 1 . . Ba
Al 0.20069(15) 0.22470(14) 0.38092(4) 0.00837(15) Uani d . 1 . . Al
Ca1 0.7500 0.20769(13) 0.7500 0.00786(13) Uani d S 1 . . Ca
Ca2 0.2500 0.68150(13) 0.7500 0.00703(13) Uani d S 1 . . Ca
F1 0.5997(3) 0.5949(3) 0.56404(9) 0.0165(3) Uani d . 1 . . F
F2 0.5649(3) 0.8622(3) 0.68045(9) 0.0141(3) Uani d . 1 . . F
F3 0.0901(3) 0.4812(3) 0.32626(9) 0.0133(3) Uani d . 1 . . F
F4 0.4141(3) 0.3614(3) 0.69206(8) 0.0133(3) Uani d . 1 . . F
F5 0.0530(3) 0.7185(3) 0.56042(9) 0.0159(3) Uani d . 1 . . F
F6 0.0154(3) -0.0288(3) 0.67494(8) 0.0122(3) Uani d . 1 . . F
F7 0.2750(3) -0.0454(3) 0.43446(9) 0.0167(3) Uani d . 1 . . F

loop_
_atom_site_aniso_label
_atom_site_aniso_U_11
_atom_site_aniso_U_22
_atom_site_aniso_U_33
_atom_site_aniso_U_12
_atom_site_aniso_U_13
_atom_site_aniso_U_23
Ba 0.01257(9) 0.01309(10) 0.00916(9) 0.00207(6) -0.00020(5) 0.00030(5)
Al 0.0091(3) 0.0089(4) 0.0071(3) 0.0002(3) 0.0000(3) 0.0002(3)
Ca1 0.0084(3) 0.0073(3) 0.0078(3) 0.000 -0.0005(2) 0.000
Ca2 0.0064(3) 0.0077(3) 0.0070(3) 0.000 0.0004(2) 0.000
F1 0.0170(8) 0.0201(8) 0.0122(8) -0.0069(7) -0.0017(6) -0.0016(6)
F2 0.0139(8) 0.0135(8) 0.0153(8) -0.0004(6) 0.0054(6) -0.0031(6)
F3 0.0129(7) 0.0121(8) 0.0146(8) -0.0013(6) -0.0023(6) 0.0047(6)
F4 0.0136(8) 0.0140(8) 0.0121(7) 0.0027(6) -0.0017(6) -0.0031(6)
F5 0.0132(8) 0.0200(9) 0.0151(8) 0.0027(6) 0.0053(6) -0.0009(6)
F6 0.0107(7) 0.0138(8) 0.0120(7) -0.0022(6) -0.0002(6) -0.0012(6)
F7 0.0190(8) 0.0144(8) 0.0167(8) 0.0033(6) 0.0005(7) 0.0049(6)

loop_
_geom_bond_atom_site_label_1
_geom_bond_atom_site_label_2
_geom_bond_site_symmetry_2
_geom_bond_distance
_geom_bond_publ_flag
Ba F4 2 2.5498(16) y
Ba F1 2 2.6763(17) y
Ba F7 4 2.7542(17) y
Ba F1 4_565 2.7831(17) y
Ba F5 2 2.7860(17) y
Ba F6 2 2.8244(16) y
Ba F5 4_665 2.8660(18) y
Ba F7 2 2.9510(17) y
Ba F5 2_545 3.0058(18) y
Ba F7 4_655 3.0102(17) y
Ba F3 4_665 3.1421(17) y
Ba Al 2 3.5178(9) ?
Al F1 3_666 1.7535(19) y
Al F2 3_666 1.8038(17) y
Al F7 . 1.8047(18) y
Al F3 . 1.8083(18) y
Al F5 3_566 1.8133(18) y
Al F6 3_556 1.8614(18) y
Al Ca1 3_656 3.4086(9) ?
Al Ca2 3_566 3.4201(9) ?
Al Ba 2 3.5178(9) ?
Al Ba 4_556 3.6427(8) ?
Al Ba 4_566 3.9106(8) ?
Ca1 F4 2_656 2.2282(17) y
Ca1 F4 . 2.2282(17) y
Ca1 F3 3_666 2.3880(16) y
Ca1 F3 4_666 2.3880(16) y
Ca1 F6 2_556 2.4102(16) y
Ca1 F6 1_655 2.4102(16) y
Ca1 F2 1_545 2.4609(18) y
Ca1 F2 2_646 2.4609(18) y
Ca1 Al 3_656 3.4086(9) ?
Ca1 Al 4_656 3.4086(9) ?
Ca1 Ca2 1_655 3.7025(7) ?
Ca1 Ca2 . 3.7025(7) ?
Ca2 F4 2_556 2.2392(17) y
Ca2 F4 . 2.2392(17) y
Ca2 F2 . 2.3868(16) y
Ca2 F2 2_556 2.3868(16) y
Ca2 F6 2_566 2.4231(17) y
Ca2 F6 1_565 2.4231(17) y
Ca2 F3 3_566 2.4389(17) y
Ca2 F3 4_666 2.4389(17) y
Ca2 Al 3_566 3.4201(9) ?
Ca2 Al 4_666 3.4201(9) ?
Ca2 Ca1 1_455 3.7025(7) ?
